data_4110794
loop_
_publ_author_name
'Polly L. Arnold'
'Dipti Patel'
'Alexander J. Blake'
'Claire Wilson'
'Jason B. Love'

_publ_contact_author_address
;
School of Chemistry
University of Nottingham
University Park
Nottingham
NG7 2RD
;
_publ_contact_author_name 'Dr. Polly L. Arnold, Dr. Jason B. Love'
_publ_section_title
;
 Selective Oxo Functionalization of the Uranyl Ion with 3d Metal Cations
;
_journal_name_full 'Journal of the American Chemical Society'
_journal_page_first 9610
_journal_page_last 9611
_journal_paper_doi 10.1021/ja0634167
_journal_volume 128
_journal_year 2006
_chemical_formula_moiety 'C20 H52 O4 N2 Si4 U'
_chemical_formula_sum 'C20 H52 N2 O4 Si4 U'
_chemical_formula_weight 735.03
_chemical_name_systematic
; 
 ? 
;
_space_group_IT_number 15
_symmetry_cell_setting monoclinic
_symmetry_space_group_name_Hall '-C 2yc'
_symmetry_space_group_name_H-M 'C 1 2/c 1'
_atom_sites_solution_hydrogens geom
_atom_sites_solution_primary direct
_atom_sites_solution_secondary difmap
_audit_creation_method SHELXL-97
_cell_angle_alpha 90.00
_cell_angle_beta 116.825(2)
_cell_angle_gamma 90.00
_cell_formula_units_Z 4
_cell_length_a 16.0647(12)
_cell_length_b 13.1124(10)
_cell_length_c 16.9283(13)
_cell_measurement_reflns_used 5545
_cell_measurement_temperature 150(2)
_cell_measurement_theta_max 27.591
_cell_measurement_theta_min 2.696
_cell_volume 3182.2(4)
_computing_cell_refinement 'Bruker SAINT version 6.36a (Bruker, 2000)'
_computing_data_collection 'Bruker SMART version 5.625 (Bruker, 2001)'
_computing_data_reduction 'Bruker SAINT; Bruker SHELXTL (Bruker, 2001)'
_computing_molecular_graphics 'Bruker SHELXTL'
_computing_publication_material 'enCIFer(Allen et al.,2004);PLATON-Spek,2003'
_computing_structure_refinement 'SHELXL-97 (Sheldrick, 1997)'
_computing_structure_solution 'SHELXS-97 (Sheldrick, 1990)'
_diffrn_ambient_temperature 150(2)
_diffrn_measured_fraction_theta_full 0.989
_diffrn_measured_fraction_theta_max 0.984
_diffrn_measurement_device_type 'Bruker SMART APEX CCD diffractometer'
_diffrn_measurement_method '\w rotation with narrow frames'
_diffrn_radiation_monochromator graphite
_diffrn_radiation_source 'fine-focus sealed tube'
_diffrn_radiation_type MoK\a
_diffrn_radiation_wavelength 0.71073
_diffrn_reflns_av_R_equivalents 0.024
_diffrn_reflns_av_sigmaI/netI 0.0307
_diffrn_reflns_limit_h_max 10
_diffrn_reflns_limit_h_min -20
_diffrn_reflns_limit_k_max 16
_diffrn_reflns_limit_k_min -17
_diffrn_reflns_limit_l_max 22
_diffrn_reflns_limit_l_min -20
_diffrn_reflns_number 3642
_diffrn_reflns_theta_full 26.00
_diffrn_reflns_theta_max 27.60
_diffrn_reflns_theta_min 2.70
_diffrn_standards_decay_% 0
_diffrn_standards_number 0
_exptl_absorpt_coefficient_mu 5.276
_exptl_absorpt_correction_T_max 1.000
_exptl_absorpt_correction_T_min 0.537
_exptl_absorpt_correction_type multi-scan
_exptl_absorpt_process_details '(SADABS; Bruker, 2001)'
_exptl_crystal_colour Yellow
_exptl_crystal_density_diffrn 1.534
_exptl_crystal_description Block
_exptl_crystal_F_000 1464
_exptl_crystal_size_max 0.34
_exptl_crystal_size_mid 0.16
_exptl_crystal_size_min 0.10
_refine_diff_density_max 2.426
_refine_diff_density_min -3.394
_refine_diff_density_rms 0.169
_refine_ls_extinction_method none
_refine_ls_goodness_of_fit_ref 1.057
_refine_ls_hydrogen_treatment constr
_refine_ls_matrix_type full
_refine_ls_number_parameters 148
_refine_ls_number_reflns 3642
_refine_ls_number_restraints 0
_refine_ls_restrained_S_all 1.057
_refine_ls_R_factor_all 0.0299
_refine_ls_R_factor_gt 0.0270
_refine_ls_shift/su_max 0.001
_refine_ls_shift/su_mean 0.000
_refine_ls_structure_factor_coef Fsqd
_refine_ls_weighting_details 'calc w=1/[\s^2^(Fo^2^)+(0.0544P)^2^+0.0000P] where P=(Fo^2^+2Fc^2^)/3'
_refine_ls_weighting_scheme calc
_refine_ls_wR_factor_gt 0.0754
_refine_ls_wR_factor_ref 0.0774
_reflns_number_gt 3381
_reflns_number_total 3642
_reflns_threshold_expression >2sigma(I)
_cod_data_source_file ja0634167si20060628_044320.cif
_cod_data_source_block unsime
_cod_database_code 4110794

loop_
_symmetry_equiv_pos_as_xyz
'x, y, z'
'-x, y, -z+1/2'
'x+1/2, y+1/2, z'
'-x+1/2, y+1/2, -z+1/2'
'-x, -y, -z'
'x, -y, z-1/2'
'-x+1/2, -y+1/2, -z'
'x+1/2, -y+1/2, z-1/2'

loop_
_atom_site_label
_atom_site_type_symbol
_atom_site_fract_x
_atom_site_fract_y
_atom_site_fract_z
_atom_site_U_iso_or_equiv
_atom_site_adp_type
_atom_site_occupancy
_atom_site_symmetry_multiplicity
_atom_site_calc_flag
_atom_site_refinement_flags
U1 U 0.0000 0.484021(13) 0.7500 0.01447(8) Uani 1 2 d S
O1 O -0.0470(2) 0.4833(2) 0.82775(19) 0.0224(6) Uani 1 1 d .
N1 N -0.1493(2) 0.4881(2) 0.6338(2) 0.0189(7) Uani 1 1 d .
Si1 Si -0.24409(7) 0.44923(9) 0.65068(7) 0.0210(2) Uani 1 1 d .
C1 C -0.3414(3) 0.3880(5) 0.5509(3) 0.0489(14) Uani 1 1 d .
H1B H -0.3801 0.4401 0.5117 0.073 Uiso 1 1 calc R
H1C H -0.3781 0.3460 0.5697 0.073 Uiso 1 1 calc R
H1D H -0.3154 0.3468 0.5207 0.073 Uiso 1 1 calc R
C2 C -0.2148(3) 0.3460(4) 0.7359(3) 0.0370(11) Uani 1 1 d .
H2A H -0.1699 0.3711 0.7924 0.055 Uiso 1 1 calc R
H2B H -0.1892 0.2884 0.7192 0.055 Uiso 1 1 calc R
H2C H -0.2703 0.3255 0.7396 0.055 Uiso 1 1 calc R
C3 C -0.2965(3) 0.5587(4) 0.6848(4) 0.0410(11) Uani 1 1 d .
H3A H -0.2519 0.5838 0.7414 0.061 Uiso 1 1 calc R
H3B H -0.3513 0.5358 0.6886 0.061 Uiso 1 1 calc R
H3C H -0.3129 0.6123 0.6417 0.061 Uiso 1 1 calc R
Si2 Si -0.16879(8) 0.52973(8) 0.52943(7) 0.0226(2) Uani 1 1 d .
C4 C -0.2839(3) 0.5960(4) 0.4656(3) 0.0424(12) Uani 1 1 d .
H4A H -0.3337 0.5477 0.4502 0.064 Uiso 1 1 calc R
H4B H -0.2862 0.6252 0.4126 0.064 Uiso 1 1 calc R
H4C H -0.2906 0.6491 0.5014 0.064 Uiso 1 1 calc R
C5 C -0.1636(4) 0.4203(4) 0.4606(3) 0.0449(13) Uani 1 1 d .
H5A H -0.2135 0.3737 0.4502 0.067 Uiso 1 1 calc R
H5B H -0.1049 0.3858 0.4913 0.067 Uiso 1 1 calc R
H5C H -0.1696 0.4455 0.4050 0.067 Uiso 1 1 calc R
C6 C -0.0855(3) 0.6301(4) 0.5304(3) 0.0370(11) Uani 1 1 d .
H6A H -0.0236 0.6022 0.5546 0.056 Uiso 1 1 calc R
H6B H -0.0864 0.6866 0.5661 0.056 Uiso 1 1 calc R
H6C H -0.1036 0.6531 0.4710 0.056 Uiso 1 1 calc R
O2 O 0.0000 0.6695(3) 0.7500 0.0209(8) Uani 1 2 d S
C7 C -0.0726(3) 0.7336(3) 0.7540(3) 0.0245(8) Uani 1 1 d .
H7A H -0.0871 0.7109 0.8009 0.029 Uiso 1 1 calc R
H7B H -0.1290 0.7315 0.6983 0.029 Uiso 1 1 calc R
C8 C -0.0321(3) 0.8402(3) 0.7725(3) 0.0277(9) Uani 1 1 d .
H8A H 0.0029 0.8524 0.8357 0.033 Uiso 1 1 calc R
H8B H -0.0806 0.8913 0.7469 0.033 Uiso 1 1 calc R
O3 O 0.0000 0.2976(3) 0.7500 0.0222(8) Uani 1 2 d S
C9 C -0.0270(3) 0.2335(3) 0.6717(2) 0.0286(9) Uani 1 1 d .
H9A H 0.0204 0.2352 0.6511 0.034 Uiso 1 1 calc R
H9B H -0.0857 0.2563 0.6242 0.034 Uiso 1 1 calc R
C10 C -0.0363(3) 0.1275(3) 0.7015(2) 0.0271(9) Uani 1 1 d .
H10A H -0.0224 0.0760 0.6681 0.033 Uiso 1 1 calc R
H10B H -0.0985 0.1160 0.6956 0.033 Uiso 1 1 calc R

loop_
_atom_site_aniso_label
_atom_site_aniso_U_11
_atom_site_aniso_U_22
_atom_site_aniso_U_33
_atom_site_aniso_U_23
_atom_site_aniso_U_13
_atom_site_aniso_U_12
U1 0.01551(12) 0.01577(11) 0.01180(10) 0.000 0.00587(8) 0.000
O1 0.0264(16) 0.0269(15) 0.0182(14) -0.0028(10) 0.0137(12) -0.0035(11)
N1 0.0142(17) 0.0227(16) 0.0177(16) 0.0005(11) 0.0052(13) 0.0008(11)
Si1 0.0167(5) 0.0245(5) 0.0206(5) -0.0026(4) 0.0073(4) -0.0023(4)
C1 0.036(3) 0.065(4) 0.036(2) -0.008(2) 0.008(2) -0.026(3)
C2 0.028(2) 0.043(3) 0.044(3) 0.013(2) 0.020(2) -0.0064(19)
C3 0.041(3) 0.037(3) 0.061(3) -0.002(2) 0.037(3) 0.001(2)
Si2 0.0233(6) 0.0269(6) 0.0143(5) 0.0036(4) 0.0055(4) 0.0037(4)
C4 0.037(3) 0.041(3) 0.036(2) 0.015(2) 0.004(2) 0.005(2)
C5 0.071(4) 0.043(3) 0.025(2) -0.0011(19) 0.026(2) 0.007(2)
C6 0.037(3) 0.045(3) 0.025(2) 0.0160(19) 0.0110(19) -0.001(2)
O2 0.018(2) 0.0139(18) 0.0303(19) 0.000 0.0108(16) 0.000
C7 0.019(2) 0.022(2) 0.035(2) -0.0006(16) 0.0146(17) 0.0035(15)
C8 0.027(2) 0.018(2) 0.036(2) -0.0023(16) 0.0122(18) 0.0037(15)
O3 0.034(2) 0.0181(19) 0.0124(16) 0.000 0.0083(16) 0.000
C9 0.045(3) 0.020(2) 0.0159(17) -0.0060(14) 0.0097(17) -0.0037(17)
C10 0.031(2) 0.020(2) 0.024(2) -0.0023(15) 0.0070(18) -0.0016(16)

loop_
_atom_type_symbol
_atom_type_description
_atom_type_scat_dispersion_real
_atom_type_scat_dispersion_imag
_atom_type_scat_source
C C 0.0033 0.0016 'International Tables Vol C Tables 4.2.6.8 and 6.1.1.4'
H H 0.0000 0.0000 'International Tables Vol C Tables 4.2.6.8 and 6.1.1.4'
N N 0.0061 0.0033 'International Tables Vol C Tables 4.2.6.8 and 6.1.1.4'
O O 0.0106 0.0060 'International Tables Vol C Tables 4.2.6.8 and 6.1.1.4'
U U -9.6767 9.6646 'International Tables Vol C Tables 4.2.6.8 and 6.1.1.4'
Si Si 0.0817 0.0704 'International Tables Vol C Tables 4.2.6.8 and 6.1.1.4'

loop_
_geom_angle_atom_site_label_1
_geom_angle_atom_site_label_2
_geom_angle_atom_site_label_3
_geom_angle
_geom_angle_site_symmetry_1
_geom_angle_site_symmetry_3
O1 U1 O1 179.41(17) . 2_556
O1 U1 N1 89.71(14) . 2_556
O1 U1 N1 90.30(14) 2_556 2_556
O1 U1 N1 90.30(14) . .
O1 U1 N1 89.71(14) 2_556 .
N1 U1 N1 177.35(15) 2_556 .
O1 U1 O2 90.29(8) . .
O1 U1 O2 90.29(8) 2_556 .
N1 U1 O2 88.68(7) 2_556 .
N1 U1 O2 88.68(7) . .
O1 U1 O3 89.71(8) . .
O1 U1 O3 89.71(8) 2_556 .
N1 U1 O3 91.32(7) 2_556 .
N1 U1 O3 91.32(7) . .
O2 U1 O3 180.000(1) . .
Si2 N1 Si1 119.2(2) . .
Si2 N1 U1 120.84(19) . .
Si1 N1 U1 119.97(18) . .
N1 Si1 C2 113.66(18) . .
N1 Si1 C3 111.8(2) . .
C2 Si1 C3 107.8(2) . .
N1 Si1 C1 114.2(2) . .
C2 Si1 C1 101.5(2) . .
C3 Si1 C1 107.1(3) . .
Si1 C1 H1B 109.5 . .
Si1 C1 H1C 109.5 . .
H1B C1 H1C 109.5 . .
Si1 C1 H1D 109.5 . .
H1B C1 H1D 109.5 . .
H1C C1 H1D 109.5 . .
Si1 C2 H2A 109.5 . .
Si1 C2 H2B 109.5 . .
H2A C2 H2B 109.5 . .
Si1 C2 H2C 109.5 . .
H2A C2 H2C 109.5 . .
H2B C2 H2C 109.5 . .
Si1 C3 H3A 109.5 . .
Si1 C3 H3B 109.5 . .
H3A C3 H3B 109.5 . .
Si1 C3 H3C 109.5 . .
H3A C3 H3C 109.5 . .
H3B C3 H3C 109.5 . .
N1 Si2 C6 114.34(18) . .
N1 Si2 C5 110.72(19) . .
C6 Si2 C5 108.1(2) . .
N1 Si2 C4 114.1(2) . .
C6 Si2 C4 101.2(2) . .
C5 Si2 C4 107.7(2) . .
Si2 C4 H4A 109.5 . .
Si2 C4 H4B 109.5 . .
H4A C4 H4B 109.5 . .
Si2 C4 H4C 109.5 . .
H4A C4 H4C 109.5 . .
H4B C4 H4C 109.5 . .
Si2 C5 H5A 109.5 . .
Si2 C5 H5B 109.5 . .
H5A C5 H5B 109.5 . .
Si2 C5 H5C 109.5 . .
H5A C5 H5C 109.5 . .
H5B C5 H5C 109.5 . .
Si2 C6 H6A 109.5 . .
Si2 C6 H6B 109.5 . .
H6A C6 H6B 109.5 . .
Si2 C6 H6C 109.5 . .
H6A C6 H6C 109.5 . .
H6B C6 H6C 109.5 . .
C7 O2 C7 109.9(4) . 2_556
C7 O2 U1 125.1(2) . .
C7 O2 U1 125.1(2) 2_556 .
O2 C7 C8 105.3(3) . .
O2 C7 H7A 110.7 . .
C8 C7 H7A 110.7 . .
O2 C7 H7B 110.7 . .
C8 C7 H7B 110.7 . .
H7A C7 H7B 108.8 . .
C7 C8 C8 102.7(2) . 2_556
C7 C8 H8A 111.2 . .
C8 C8 H8A 111.2 2_556 .
C7 C8 H8B 111.2 . .
C8 C8 H8B 111.2 2_556 .
H8A C8 H8B 109.1 . .
C9 O3 C9 109.7(4) . 2_556
C9 O3 U1 125.1(2) . .
C9 O3 U1 125.1(2) 2_556 .
O3 C9 C10 105.0(3) . .
O3 C9 H9A 110.7 . .
C10 C9 H9A 110.7 . .
O3 C9 H9B 110.7 . .
C10 C9 H9B 110.7 . .
H9A C9 H9B 108.8 . .
C9 C10 C10 102.5(2) . 2_556
C9 C10 H10A 111.3 . .
C10 C10 H10A 111.3 2_556 .
C9 C10 H10B 111.3 . .
C10 C10 H10B 111.3 2_556 .
H10A C10 H10B 109.2 . .

loop_
_geom_bond_atom_site_label_1
_geom_bond_atom_site_label_2
_geom_bond_distance
_geom_bond_site_symmetry_2
U1 O1 1.789(3) .
U1 O1 1.789(3) 2_556
U1 N1 2.317(3) 2_556
U1 N1 2.317(3) .
U1 O2 2.432(4) .
U1 O3 2.444(4) .
N1 Si2 1.738(4) .
N1 Si1 1.746(4) .
Si1 C2 1.877(4) .
Si1 C3 1.881(5) .
Si1 C1 1.886(4) .
C1 H1B 0.9600 .
C1 H1C 0.9600 .
C1 H1D 0.9600 .
C2 H2A 0.9600 .
C2 H2B 0.9600 .
C2 H2C 0.9600 .
C3 H3A 0.9600 .
C3 H3B 0.9600 .
C3 H3C 0.9600 .
Si2 C6 1.872(5) .
Si2 C5 1.873(5) .
Si2 C4 1.881(4) .
C4 H4A 0.9600 .
C4 H4B 0.9600 .
C4 H4C 0.9600 .
C5 H5A 0.9600 .
C5 H5B 0.9600 .
C5 H5C 0.9600 .
C6 H6A 0.9600 .
C6 H6B 0.9600 .
C6 H6C 0.9600 .
O2 C7 1.463(4) .
O2 C7 1.463(4) 2_556
C7 C8 1.514(5) .
C7 H7A 0.9700 .
C7 H7B 0.9700 .
C8 C8 1.535(8) 2_556
C8 H8A 0.9700 .
C8 H8B 0.9700 .
O3 C9 1.461(4) .
O3 C9 1.461(4) 2_556
C9 C10 1.509(5) .
C9 H9A 0.9700 .
C9 H9B 0.9700 .
C10 C10 1.526(7) 2_556
C10 H10A 0.9700 .
C10 H10B 0.9700 .
